data_7022249
loop_
_publ_author_name
'Sen, Tamal K.'
'Mukherjee, Arup'
'Modak, Arghya'
'Mandal, Swadhin K.'
'Koley, Debasis'

_publ_section_title
;
 Substitution effect on phenalenyl backbone in the rate of organozinc
 catalyzed ROP of cyclic esters.
;
_journal_issue 5
_journal_name_full 'Dalton transactions (Cambridge, England : 2003)'
_journal_page_first 1893
_journal_page_last 1904
_journal_paper_doi 10.1039/c2dt32152a
_journal_volume 42
_journal_year 2013
_chemical_formula_moiety 'C19 H20 O3 Zn'
_chemical_formula_sum 'C19 H20 O3 Zn'
_chemical_formula_weight 361.73
_chemical_name_systematic
;
?
;
_space_group_IT_number 2
_symmetry_cell_setting triclinic
_symmetry_space_group_name_Hall '-P 1'
_symmetry_space_group_name_H-M 'P -1'
_atom_sites_solution_hydrogens geom
_atom_sites_solution_primary direct
_atom_sites_solution_secondary difmap
_audit_creation_method SHELXL-97
_cell_angle_alpha 90.296(4)
_cell_angle_beta 91.322(3)
_cell_angle_gamma 92.285(4)
_cell_formula_units_Z 4
_cell_length_a 8.8426(17)
_cell_length_b 8.9066(17)
_cell_length_c 20.634(4)
_cell_measurement_reflns_used 9929
_cell_measurement_temperature 150(2)
_cell_measurement_theta_max 31.42
_cell_measurement_theta_min 2.29
_cell_volume 1623.3(5)
_computing_cell_refinement 'Bruker SMART'
_computing_data_collection 'Bruker SMART'
_computing_data_reduction 'Bruker SAINT'
_computing_molecular_graphics 'Bruker SHELXTL'
_computing_publication_material 'Bruker SHELXTL'
_computing_structure_refinement 'SHELXL-97 (Sheldrick, 1997)'
_computing_structure_solution 'SHELXS-97 (Sheldrick, 1990)'
_diffrn_ambient_temperature 150(2)
_diffrn_measured_fraction_theta_full 0.994
_diffrn_measured_fraction_theta_max 0.994
_diffrn_measurement_device_type 'CCD area detector'
_diffrn_measurement_method 'phi and omega scans'
_diffrn_radiation_monochromator graphite
_diffrn_radiation_source 'fine-focus sealed tube'
_diffrn_radiation_type MoK\a
_diffrn_radiation_wavelength 0.71073
_diffrn_reflns_av_R_equivalents 0.0381
_diffrn_reflns_av_sigmaI/netI 0.0324
_diffrn_reflns_limit_h_max 11
_diffrn_reflns_limit_h_min -11
_diffrn_reflns_limit_k_max 11
_diffrn_reflns_limit_k_min -11
_diffrn_reflns_limit_l_max 13
_diffrn_reflns_limit_l_min -26
_diffrn_reflns_number 26833
_diffrn_reflns_theta_full 27.00
_diffrn_reflns_theta_max 27.00
_diffrn_reflns_theta_min 0.99
_exptl_absorpt_coefficient_mu 1.525
_exptl_absorpt_correction_T_max 0.808
_exptl_absorpt_correction_T_min 0.744
_exptl_absorpt_correction_type multi-scan
_exptl_absorpt_process_details 'SADABAS; BRUKER; 2008'
_exptl_crystal_colour yellow
_exptl_crystal_density_diffrn 1.484
_exptl_crystal_density_method 'not measured'
_exptl_crystal_description block
_exptl_crystal_F_000 752
_exptl_crystal_size_max 0.20
_exptl_crystal_size_mid 0.19
_exptl_crystal_size_min 0.14
_refine_diff_density_max 0.751
_refine_diff_density_min -0.854
_refine_diff_density_rms 0.065
_refine_ls_extinction_method none
_refine_ls_goodness_of_fit_ref 1.032
_refine_ls_hydrogen_treatment constr
_refine_ls_matrix_type full
_refine_ls_number_parameters 411
_refine_ls_number_reflns 7059
_refine_ls_number_restraints 0
_refine_ls_restrained_S_all 1.032
_refine_ls_R_factor_all 0.0394
_refine_ls_R_factor_gt 0.0321
_refine_ls_shift/su_max 0.022
_refine_ls_shift/su_mean 0.000
_refine_ls_structure_factor_coef Fsqd
_refine_ls_weighting_details 'calc w=1/[\s^2^(Fo^2^)+(0.0354P)^2^+1.4964P] where P=(Fo^2^+2Fc^2^)/3'
_refine_ls_weighting_scheme calc
_refine_ls_wR_factor_gt 0.0812
_refine_ls_wR_factor_ref 0.0859
_reflns_number_gt 6125
_reflns_number_total 7059
_reflns_threshold_expression >2sigma(I)
_cod_data_source_file c2dt32152a.txt
_cod_data_source_block tks
_cod_depositor_comments
;
The following automatic conversions were performed:

'_symmetry_cell_setting' value 'Triclinic' changed to 'triclinic'
according to /home/saulius/struct/CIF-dictionaries/cif_core.dic
dictionary named 'cif_core.dic' version 2.4.2 from 2011-04-26.

Automatic conversion script
Id: cif_fix_values 1891 2012-01-12 08:04:46Z andrius 
;
_cod_original_cell_volume 1623.4(5)
_cod_original_sg_symbol_H-M P-1
_cod_database_code 7022249

loop_
_symmetry_equiv_pos_as_xyz
'x, y, z'
'-x, -y, -z'

loop_
_atom_site_label
_atom_site_type_symbol
_atom_site_fract_x
_atom_site_fract_y
_atom_site_fract_z
_atom_site_U_iso_or_equiv
_atom_site_adp_type
_atom_site_occupancy
_atom_site_symmetry_multiplicity
_atom_site_calc_flag
_atom_site_refinement_flags
Zn1 Zn 0.81010(3) 0.07852(3) 0.855024(12) 0.02714(8) Uani 1 1 d .
Zn2 Zn 0.41635(3) 0.33459(3) 0.644904(11) 0.02509(8) Uani 1 1 d .
O5 O 0.98964(18) 0.09468(17) 0.91282(7) 0.0274(3) Uani 1 1 d .
O4 O 0.83710(17) 0.29098(17) 0.83026(7) 0.0285(3) Uani 1 1 d .
O6 O 0.93768(18) -0.01355(19) 0.77925(7) 0.0307(3) Uani 1 1 d .
O2 O 0.20230(17) 0.35216(17) 0.66791(7) 0.0267(3) Uani 1 1 d .
O1 O 0.40202(16) 0.49319(18) 0.58070(7) 0.0253(3) Uani 1 1 d .
O3 O 0.49522(17) 0.48914(18) 0.72242(7) 0.0269(3) Uani 1 1 d .
C24 C 1.0624(2) 0.2150(2) 0.93163(9) 0.0220(4) Uani 1 1 d .
C23 C 1.1798(3) 0.1985(3) 0.97995(10) 0.0268(4) Uani 1 1 d .
H23 H 1.2006 0.1027 0.9946 0.032 Uiso 1 1 calc R
C22 C 1.2615(2) 0.3181(3) 1.00491(10) 0.0261(4) Uani 1 1 d .
H22 H 1.3370 0.3025 1.0360 0.031 Uiso 1 1 calc R
C21A C 1.2338(2) 0.4675(2) 0.98444(9) 0.0235(4) Uani 1 1 d .
C24B C 1.1199(2) 0.4891(2) 0.93616(9) 0.0209(4) Uani 1 1 d .
C24A C 1.0340(2) 0.3635(2) 0.90820(9) 0.0205(4) Uani 1 1 d .
C16 C 0.9221(2) 0.3920(2) 0.85888(9) 0.0230(4) Uani 1 1 d .
C17 C 0.9019(3) 0.5449(3) 0.83915(10) 0.0270(4) Uani 1 1 d .
H17 H 0.8318 0.5638 0.8062 0.032 Uiso 1 1 calc R
C18 C 0.9813(3) 0.6613(3) 0.86692(10) 0.0278(5) Uani 1 1 d .
H18 H 0.9628 0.7587 0.8536 0.033 Uiso 1 1 calc R
C18A C 1.0933(2) 0.6381(2) 0.91628(10) 0.0246(4) Uani 1 1 d .
C19 C 1.1774(3) 0.7590(3) 0.94430(11) 0.0312(5) Uani 1 1 d .
H19 H 1.1579 0.8564 0.9314 0.037 Uiso 1 1 calc R
C20 C 1.2889(3) 0.7364(3) 0.99086(11) 0.0336(5) Uani 1 1 d .
H20 H 1.3451 0.8176 1.0086 0.040 Uiso 1 1 calc R
C21 C 1.3163(3) 0.5916(3) 1.01078(10) 0.0292(5) Uani 1 1 d .
H21 H 1.3909 0.5765 1.0423 0.035 Uiso 1 1 calc R
C25 C 0.6168(3) -0.0336(4) 0.8628(2) 0.0687(7) Uani 1 1 d .
H25A H 0.6042 -0.0982 0.8249 0.082 Uiso 1 1 calc R
H25B H 0.6260 -0.0988 0.9000 0.082 Uiso 1 1 calc R
C26 C 0.4782(3) 0.0448(4) 0.8693(2) 0.0687(7) Uani 1 1 d .
H26A H 0.4954 0.1286 0.8983 0.103 Uiso 1 1 calc R
H26B H 0.4014 -0.0223 0.8862 0.103 Uiso 1 1 calc R
H26C H 0.4457 0.0804 0.8276 0.103 Uiso 1 1 calc R
C27 C 1.0926(3) 0.0358(3) 0.76753(12) 0.0389(6) Uani 1 1 d .
H27A H 1.1615 -0.0080 0.7988 0.047 Uiso 1 1 calc R
H27B H 1.1044 0.1444 0.7703 0.047 Uiso 1 1 calc R
C28 C 1.1223(4) -0.0190(4) 0.69971(15) 0.0532(8) Uani 1 1 d .
H28A H 1.1622 -0.1189 0.7003 0.064 Uiso 1 1 calc R
H28B H 1.1927 0.0488 0.6779 0.064 Uiso 1 1 calc R
C29 C 0.9655(4) -0.0198(3) 0.66733(12) 0.0478(7) Uani 1 1 d .
H29A H 0.9391 0.0803 0.6540 0.057 Uiso 1 1 calc R
H29B H 0.9587 -0.0868 0.6301 0.057 Uiso 1 1 calc R
C30 C 0.8682(3) -0.0758(3) 0.72033(11) 0.0394(6) Uani 1 1 d .
H30A H 0.7658 -0.0420 0.7145 0.047 Uiso 1 1 calc R
H30B H 0.8648 -0.1848 0.7215 0.047 Uiso 1 1 calc R
C9 C 0.1060(2) 0.4386(2) 0.64218(9) 0.0209(4) Uani 1 1 d .
C9A C 0.1370(2) 0.5432(2) 0.59082(9) 0.0193(4) Uani 1 1 d .
C1 C 0.2843(2) 0.5635(2) 0.56319(9) 0.0210(4) Uani 1 1 d .
C2 C 0.3039(2) 0.6723(3) 0.51240(10) 0.0258(4) Uani 1 1 d .
H2 H 0.3991 0.6874 0.4947 0.031 Uiso 1 1 calc R
C3 C 0.1885(2) 0.7529(2) 0.48973(10) 0.0261(4) Uani 1 1 d .
H3 H 0.2062 0.8230 0.4573 0.031 Uiso 1 1 calc R
C3A C 0.0393(2) 0.7330(2) 0.51449(9) 0.0219(4) Uani 1 1 d .
C4 C -0.0819(3) 0.8128(2) 0.48927(10) 0.0272(4) Uani 1 1 d .
H4 H -0.0650 0.8814 0.4561 0.033 Uiso 1 1 calc R
C5 C -0.2260(3) 0.7911(3) 0.51288(11) 0.0306(5) Uani 1 1 d .
H5 H -0.3056 0.8439 0.4953 0.037 Uiso 1 1 calc R
C6 C -0.2513(2) 0.6907(3) 0.56266(11) 0.0285(5) Uani 1 1 d .
H6 H -0.3485 0.6766 0.5785 0.034 Uiso 1 1 calc R
C6A C -0.1331(2) 0.6099(2) 0.58966(10) 0.0225(4) Uani 1 1 d .
C9B C 0.0154(2) 0.6288(2) 0.56522(9) 0.0197(4) Uani 1 1 d .
C7 C -0.1581(2) 0.5090(2) 0.64213(10) 0.0256(4) Uani 1 1 d .
H7 H -0.2543 0.4981 0.6592 0.031 Uiso 1 1 calc R
C8 C -0.0450(2) 0.4292(2) 0.66755(10) 0.0252(4) Uani 1 1 d .
H8 H -0.0647 0.3662 0.7024 0.030 Uiso 1 1 calc R
C12 C 0.4419(3) 0.6405(3) 0.72567(11) 0.0343(5) Uani 1 1 d .
H12A H 0.3749 0.6599 0.6890 0.041 Uiso 1 1 calc R
H12B H 0.5264 0.7134 0.7255 0.041 Uiso 1 1 calc R
C13 C 0.3581(3) 0.6497(3) 0.78835(12) 0.0421(6) Uani 1 1 d .
H13A H 0.3613 0.7515 0.8054 0.051 Uiso 1 1 calc R
H13B H 0.2535 0.6141 0.7829 0.051 Uiso 1 1 calc R
C14 C 0.4470(3) 0.5462(3) 0.83140(11) 0.0418(6) Uani 1 1 d .
H14A H 0.3874 0.5106 0.8675 0.050 Uiso 1 1 calc R
H14B H 0.5397 0.5958 0.8480 0.050 Uiso 1 1 calc R
C15 C 0.4798(3) 0.4196(3) 0.78576(11) 0.0348(5) Uani 1 1 d .
H15A H 0.5725 0.3723 0.7988 0.042 Uiso 1 1 calc R
H15B H 0.3975 0.3442 0.7850 0.042 Uiso 1 1 calc R
C10 C 0.5383(3) 0.1563(3) 0.65508(12) 0.0342(5) Uani 1 1 d .
H10A H 0.6439 0.1889 0.6522 0.041 Uiso 1 1 calc R
H10B H 0.5241 0.1188 0.6987 0.041 Uiso 1 1 calc R
C11 C 0.5102(3) 0.0245(3) 0.60837(12) 0.0375(6) Uani 1 1 d .
H11A H 0.4061 -0.0101 0.6101 0.056 Uiso 1 1 calc R
H11B H 0.5743 -0.0557 0.6205 0.056 Uiso 1 1 calc R
H11C H 0.5324 0.0561 0.5651 0.056 Uiso 1 1 calc R

loop_
_atom_site_aniso_label
_atom_site_aniso_U_11
_atom_site_aniso_U_22
_atom_site_aniso_U_33
_atom_site_aniso_U_23
_atom_site_aniso_U_13
_atom_site_aniso_U_12
Zn1 0.02391(14) 0.02550(15) 0.03172(14) -0.00375(10) 0.00011(10) -0.00157(10)
Zn2 0.02422(13) 0.02511(14) 0.02653(13) -0.00097(9) 0.00095(9) 0.00818(10)
O5 0.0347(8) 0.0211(8) 0.0262(8) -0.0011(6) -0.0056(6) -0.0001(6)
O4 0.0288(8) 0.0259(8) 0.0305(8) 0.0000(6) -0.0067(6) 0.0001(6)
O6 0.0291(8) 0.0376(9) 0.0254(8) -0.0058(6) -0.0039(6) 0.0027(7)
O2 0.0237(7) 0.0289(8) 0.0280(8) 0.0071(6) 0.0020(6) 0.0049(6)
O1 0.0201(7) 0.0330(9) 0.0232(7) 0.0019(6) 0.0031(5) 0.0054(6)
O3 0.0281(8) 0.0306(9) 0.0224(7) 0.0001(6) 0.0021(6) 0.0043(6)
C24 0.0242(10) 0.0238(11) 0.0183(9) -0.0017(7) 0.0023(7) 0.0025(8)
C23 0.0323(12) 0.0247(11) 0.0235(10) 0.0008(8) -0.0014(8) 0.0059(9)
C22 0.0248(10) 0.0328(12) 0.0208(10) -0.0016(8) -0.0025(8) 0.0040(9)
C21A 0.0220(10) 0.0274(11) 0.0211(10) -0.0032(8) 0.0058(7) -0.0003(8)
C24B 0.0203(9) 0.0227(10) 0.0201(9) -0.0015(7) 0.0068(7) 0.0005(8)
C24A 0.0214(10) 0.0218(10) 0.0185(9) 0.0005(7) 0.0041(7) 0.0028(8)
C16 0.0225(10) 0.0244(11) 0.0222(10) 0.0003(8) 0.0039(8) 0.0017(8)
C17 0.0281(11) 0.0290(12) 0.0243(10) 0.0051(8) 0.0013(8) 0.0061(9)
C18 0.0325(12) 0.0215(11) 0.0302(11) 0.0047(8) 0.0084(9) 0.0059(9)
C18A 0.0255(10) 0.0247(11) 0.0241(10) -0.0001(8) 0.0092(8) 0.0003(8)
C19 0.0359(13) 0.0233(12) 0.0345(12) -0.0016(9) 0.0096(9) -0.0024(9)
C20 0.0351(13) 0.0293(13) 0.0357(12) -0.0097(9) 0.0055(10) -0.0101(10)
C21 0.0258(11) 0.0357(13) 0.0257(10) -0.0062(9) 0.0020(8) -0.0026(9)
C25 0.0307(11) 0.0485(14) 0.126(2) -0.0128(14) 0.0086(12) -0.0093(10)
C26 0.0307(11) 0.0485(14) 0.126(2) -0.0128(14) 0.0086(12) -0.0093(10)
C27 0.0310(13) 0.0470(16) 0.0387(13) 0.0040(11) 0.0032(10) 0.0007(11)
C28 0.0640(19) 0.0427(17) 0.0547(17) 0.0016(13) 0.0298(15) 0.0090(14)
C29 0.081(2) 0.0330(15) 0.0289(13) -0.0036(10) 0.0034(13) -0.0015(14)
C30 0.0530(16) 0.0372(14) 0.0274(12) -0.0072(10) -0.0093(10) 0.0020(12)
C9 0.0228(10) 0.0203(10) 0.0196(9) -0.0033(7) 0.0008(7) 0.0002(8)
C9A 0.0200(9) 0.0198(10) 0.0180(9) -0.0031(7) 0.0009(7) 0.0001(8)
C1 0.0208(10) 0.0236(10) 0.0186(9) -0.0040(7) 0.0018(7) 0.0023(8)
C2 0.0238(10) 0.0320(12) 0.0215(10) 0.0017(8) 0.0047(8) -0.0015(9)
C3 0.0314(11) 0.0262(11) 0.0205(10) 0.0027(8) 0.0017(8) -0.0020(9)
C3A 0.0258(10) 0.0193(10) 0.0203(9) -0.0048(7) -0.0023(7) 0.0010(8)
C4 0.0350(12) 0.0227(11) 0.0241(10) -0.0011(8) -0.0049(8) 0.0052(9)
C5 0.0272(11) 0.0277(12) 0.0371(12) -0.0051(9) -0.0089(9) 0.0098(9)
C6 0.0210(10) 0.0282(12) 0.0365(12) -0.0064(9) -0.0012(8) 0.0039(9)
C6A 0.0201(10) 0.0199(10) 0.0273(10) -0.0058(8) -0.0004(8) 0.0004(8)
C9B 0.0207(10) 0.0187(10) 0.0195(9) -0.0052(7) -0.0010(7) 0.0007(8)
C7 0.0196(10) 0.0271(11) 0.0300(11) -0.0039(8) 0.0061(8) -0.0021(8)
C8 0.0248(10) 0.0242(11) 0.0266(10) 0.0009(8) 0.0063(8) -0.0026(8)
C12 0.0419(14) 0.0312(13) 0.0296(12) -0.0060(9) -0.0004(10) 0.0032(10)
C13 0.0347(13) 0.0549(17) 0.0374(13) -0.0152(11) 0.0011(10) 0.0103(12)
C14 0.0353(13) 0.0663(19) 0.0240(12) -0.0027(11) 0.0033(9) 0.0015(12)
C15 0.0330(12) 0.0454(15) 0.0254(11) 0.0069(10) -0.0026(9) -0.0020(11)
C10 0.0363(13) 0.0331(13) 0.0342(12) -0.0006(9) 0.0002(10) 0.0148(10)
C11 0.0395(14) 0.0307(13) 0.0432(14) -0.0019(10) 0.0062(10) 0.0107(11)

loop_
_atom_type_symbol
_atom_type_description
_atom_type_scat_dispersion_real
_atom_type_scat_dispersion_imag
_atom_type_scat_source
C C 0.0033 0.0016 'International Tables Vol C Tables 4.2.6.8 and 6.1.1.4'
H H 0.0000 0.0000 'International Tables Vol C Tables 4.2.6.8 and 6.1.1.4'
O O 0.0106 0.0060 'International Tables Vol C Tables 4.2.6.8 and 6.1.1.4'
Zn Zn 0.2839 1.4301 'International Tables Vol C Tables 4.2.6.8 and 6.1.1.4'

loop_
_geom_angle_atom_site_label_1
_geom_angle_atom_site_label_2
_geom_angle_atom_site_label_3
_geom_angle
C25 Zn1 O5 131.56(14)
C25 Zn1 O4 126.04(12)
O5 Zn1 O4 91.16(6)
C25 Zn1 O6 110.30(12)
O5 Zn1 O6 91.56(6)
O4 Zn1 O6 97.20(7)
O1 Zn2 C10 135.02(9)
O1 Zn2 O2 91.78(6)
C10 Zn2 O2 126.67(9)
O1 Zn2 O3 93.66(6)
C10 Zn2 O3 105.44(8)
O2 Zn2 O3 92.50(6)
C24 O5 Zn1 127.40(14)
C16 O4 Zn1 126.93(14)
C27 O6 C30 109.91(18)
C27 O6 Zn1 122.29(14)
C30 O6 Zn1 122.75(15)
C9 O2 Zn2 127.25(13)
C1 O1 Zn2 127.83(13)
C12 O3 C15 108.89(17)
C12 O3 Zn2 120.91(13)
C15 O3 Zn2 111.09(14)
O5 C24 C23 116.76(19)
O5 C24 C24A 124.85(19)
C23 C24 C24A 118.39(19)
C22 C23 C24 122.1(2)
C22 C23 H23 119.0
C24 C23 H23 119.0
C23 C22 C21A 121.3(2)
C23 C22 H22 119.4
C21A C22 H22 119.4
C21 C21A C24B 119.9(2)
C21 C21A C22 121.5(2)
C24B C21A C22 118.63(19)
C18A C24B C21A 118.10(19)
C18A C24B C24A 120.95(19)
C21A C24B C24A 120.94(19)
C16 C24A C24B 118.47(19)
C16 C24A C24 122.89(19)
C24B C24A C24 118.64(18)
O4 C16 C17 116.48(19)
O4 C16 C24A 124.99(19)
C17 C16 C24A 118.53(19)
C18 C17 C16 122.1(2)
C18 C17 H17 119.0
C16 C17 H17 119.0
C17 C18 C18A 121.2(2)
C17 C18 H18 119.4
C18A C18 H18 119.4
C19 C18A C24B 120.2(2)
C19 C18A C18 121.1(2)
C24B C18A C18 118.7(2)
C20 C19 C18A 121.2(2)
C20 C19 H19 119.4
C18A C19 H19 119.4
C19 C20 C21 119.4(2)
C19 C20 H20 120.3
C21 C20 H20 120.3
C20 C21 C21A 121.3(2)
C20 C21 H21 119.3
C21A C21 H21 119.3
C26 C25 Zn1 120.4(2)
C26 C25 H25A 107.2
Zn1 C25 H25A 107.2
C26 C25 H25B 107.2
Zn1 C25 H25B 107.2
H25A C25 H25B 106.9
C25 C26 H26A 109.5
C25 C26 H26B 109.5
H26A C26 H26B 109.5
C25 C26 H26C 109.5
H26A C26 H26C 109.5
H26B C26 H26C 109.5
O6 C27 C28 104.7(2)
O6 C27 H27A 110.8
C28 C27 H27A 110.8
O6 C27 H27B 110.8
C28 C27 H27B 110.8
H27A C27 H27B 108.9
C27 C28 C29 102.6(2)
C27 C28 H28A 111.2
C29 C28 H28A 111.2
C27 C28 H28B 111.2
C29 C28 H28B 111.2
H28A C28 H28B 109.2
C30 C29 C28 101.7(2)
C30 C29 H29A 111.4
C28 C29 H29A 111.4
C30 C29 H29B 111.4
C28 C29 H29B 111.4
H29A C29 H29B 109.3
O6 C30 C29 105.2(2)
O6 C30 H30A 110.7
C29 C30 H30A 110.7
O6 C30 H30B 110.7
C29 C30 H30B 110.7
H30A C30 H30B 108.8
O2 C9 C9A 125.17(18)
O2 C9 C8 116.48(18)
C9A C9 C8 118.35(18)
C9 C9A C9B 118.72(18)
C9 C9A C1 122.68(18)
C9B C9A C1 118.59(18)
O1 C1 C9A 125.16(19)
O1 C1 C2 116.48(18)
C9A C1 C2 118.36(18)
C3 C2 C1 121.97(19)
C3 C2 H2 119.0
C1 C2 H2 119.0
C2 C3 C3A 121.5(2)
C2 C3 H3 119.3
C3A C3 H3 119.3
C4 C3A C9B 120.06(19)
C4 C3A C3 121.5(2)
C9B C3A C3 118.45(19)
C5 C4 C3A 121.0(2)
C5 C4 H4 119.5
C3A C4 H4 119.5
C4 C5 C6 119.7(2)
C4 C5 H5 120.1
C6 C5 H5 120.1
C5 C6 C6A 121.0(2)
C5 C6 H6 119.5
C6A C6 H6 119.5
C6 C6A C9B 120.0(2)
C6 C6A C7 121.2(2)
C9B C6A C7 118.83(19)
C3A C9B C6A 118.13(18)
C3A C9B C9A 121.12(18)
C6A C9B C9A 120.75(18)
C8 C7 C6A 121.34(19)
C8 C7 H7 119.3
C6A C7 H7 119.3
C7 C8 C9 121.9(2)
C7 C8 H8 119.1
C9 C8 H8 119.1
O3 C12 C13 105.8(2)
O3 C12 H12A 110.6
C13 C12 H12A 110.6
O3 C12 H12B 110.6
C13 C12 H12B 110.6
H12A C12 H12B 108.7
C14 C13 C12 101.6(2)
C14 C13 H13A 111.5
C12 C13 H13A 111.5
C14 C13 H13B 111.5
C12 C13 H13B 111.5
H13A C13 H13B 109.3
C13 C14 C15 102.38(19)
C13 C14 H14A 111.3
C15 C14 H14A 111.3
C13 C14 H14B 111.3
C15 C14 H14B 111.3
H14A C14 H14B 109.2
O3 C15 C14 105.3(2)
O3 C15 H15A 110.7
C14 C15 H15A 110.7
O3 C15 H15B 110.7
C14 C15 H15B 110.7
H15A C15 H15B 108.8
C11 C10 Zn2 118.91(17)
C11 C10 H10A 107.6
Zn2 C10 H10A 107.6
C11 C10 H10B 107.6
Zn2 C10 H10B 107.6
H10A C10 H10B 107.0
C10 C11 H11A 109.5
C10 C11 H11B 109.5
H11A C11 H11B 109.5
C10 C11 H11C 109.5
H11A C11 H11C 109.5
H11B C11 H11C 109.5

loop_
_geom_bond_atom_site_label_1
_geom_bond_atom_site_label_2
_geom_bond_distance
Zn1 C25 1.955(3)
Zn1 O5 1.9637(15)
Zn1 O4 1.9694(16)
Zn1 O6 2.1288(16)
Zn2 O1 1.9475(15)
Zn2 C10 1.964(2)
Zn2 O2 1.9740(15)
Zn2 O3 2.1884(15)
O5 C24 1.281(3)
O4 C16 1.282(3)
O6 C27 1.448(3)
O6 C30 1.447(3)
O2 C9 1.279(2)
O1 C1 1.281(2)
O3 C12 1.448(3)
O3 C15 1.456(3)
C24 C23 1.435(3)
C24 C24A 1.440(3)
C23 C22 1.356(3)
C23 H23 0.9300
C22 C21A 1.426(3)
C22 H22 0.9300
C21A C21 1.401(3)
C21A C24B 1.419(3)
C24B C18A 1.418(3)
C24B C24A 1.437(3)
C24A C16 1.434(3)
C16 C17 1.440(3)
C17 C18 1.347(3)
C17 H17 0.9300
C18 C18A 1.426(3)
C18 H18 0.9300
C18A C19 1.399(3)
C19 C20 1.382(4)
C19 H19 0.9300
C20 C21 1.384(4)
C20 H20 0.9300
C21 H21 0.9300
C25 C26 1.443(4)
C25 H25A 0.9700
C25 H25B 0.9700
C26 H26A 0.9600
C26 H26B 0.9600
C26 H26C 0.9600
C27 C28 1.512(4)
C27 H27A 0.9700
C27 H27B 0.9700
C28 C29 1.526(5)
C28 H28A 0.9700
C28 H28B 0.9700
C29 C30 1.483(4)
C29 H29A 0.9700
C29 H29B 0.9700
C30 H30A 0.9700
C30 H30B 0.9700
C9 C9A 1.438(3)
C9 C8 1.445(3)
C9A C9B 1.435(3)
C9A C1 1.440(3)
C1 C2 1.440(3)
C2 C3 1.347(3)
C2 H2 0.9300
C3 C3A 1.430(3)
C3 H3 0.9300
C3A C4 1.401(3)
C3A C9B 1.417(3)
C4 C5 1.382(3)
C4 H4 0.9300
C5 C6 1.382(3)
C5 H5 0.9300
C6 C6A 1.400(3)
C6 H6 0.9300
C6A C9B 1.422(3)
C6A C7 1.426(3)
C7 C8 1.348(3)
C7 H7 0.9300
C8 H8 0.9300
C12 C13 1.509(3)
C12 H12A 0.9700
C12 H12B 0.9700
C13 C14 1.514(4)
C13 H13A 0.9700
C13 H13B 0.9700
C14 C15 1.507(4)
C14 H14A 0.9700
C14 H14B 0.9700
C15 H15A 0.9700
C15 H15B 0.9700
C10 C11 1.524(3)
C10 H10A 0.9700
C10 H10B 0.9700
C11 H11A 0.9600
C11 H11B 0.9600
C11 H11C 0.9600
